data_2006735
loop_
_publ_author_name
'Davide Viterbo'
'Marco Milanesio'
'Giovanni Appendino'
'Sunil K. Chattopadhyay'
'Gour C. Saha'

_publ_section_title
;
 1-Hydroxybaccatin I, C~32~H~44~O~14~, and
 2-Deacetoxydecinnamoyltaxinine J, C~28~H~40~O~9~
;
_journal_issue 11
_journal_name_full 'Acta Crystallographica Section C'
_journal_page_first 1687
_journal_page_last 1690
_journal_paper_doi 10.1107/S0108270197009256
_journal_volume 53
_journal_year 1997
_chemical_formula_sum 'C28 H40 O9'
_chemical_formula_weight 520.60
_chemical_melting_point .188E-187
_chemical_name_common '2-deacetoxydecinnamoyltaxinine J'
_space_group_crystal_system orthorhombic
_space_group_IT_number 19
_space_group_name_Hall 'P 2ac 2ab'
_space_group_name_H-M_alt 'P 21 21 21'
_atom_type_scat_source 'International Tables Vol C Tables 4.2.6.8 and 6.1.1.4'
_cell_angle_alpha 90.00
_cell_angle_beta 90.00
_cell_angle_gamma 90.00
_cell_formula_units_Z 4
_cell_length_a 10.723(3)
_cell_length_b 14.354(3)
_cell_length_c 18.592(4)
_cell_measurement_reflns_used 40
_cell_measurement_temperature 293(2)
_cell_measurement_theta_max 33
_cell_measurement_theta_min 20
_cell_volume 2861.6(12)
_computing_cell_refinement 'P3/PC software'
_computing_data_collection 'P3/PC software (Siemens, 1989)'
_computing_data_reduction 'P3/PC software'
_computing_molecular_graphics 'SHELXTL IRIS'
_computing_publication_material SHELXL93
_computing_structure_refinement 'SHELXTL IRIS (Sheldrick, 1990) and  SHELXL93 (Sheldrick, 1993)'
_computing_structure_solution 'SIR92 (Altomare et al., 1994)'
_diffrn_measurement_device 'Siemens P4 diffractometer'
_diffrn_measurement_method '\w scans'
_diffrn_radiation_monochromator graphite
_diffrn_radiation_type MoK\a
_diffrn_radiation_wavelength 0.71069
_diffrn_reflns_av_R_equivalents 0.0114
_diffrn_reflns_av_sigmaI/netI 0.0475
_diffrn_reflns_limit_h_max 12
_diffrn_reflns_limit_h_min 0
_diffrn_reflns_limit_k_max 17
_diffrn_reflns_limit_k_min 0
_diffrn_reflns_limit_l_max 22
_diffrn_reflns_limit_l_min 0
_diffrn_reflns_number 3073
_diffrn_reflns_theta_max 25.00
_diffrn_reflns_theta_min 1.79
_diffrn_standards_decay_% none
_diffrn_standards_interval_count 50
_diffrn_standards_number 2
_exptl_absorpt_coefficient_mu 0.089
_exptl_absorpt_correction_T_max 0.889
_exptl_absorpt_correction_T_min 0.887
_exptl_absorpt_correction_type 'empirical via \y scans (North, Phillips & Mathews, 1968)'
_exptl_crystal_colour colourless
_exptl_crystal_density_diffrn 1.208
_exptl_crystal_density_method 'not measured'
_exptl_crystal_description prism
_exptl_crystal_F_000 1120
_exptl_crystal_size_max 0.60
_exptl_crystal_size_mid 0.40
_exptl_crystal_size_min 0.32
_refine_diff_density_max 0.270
_refine_diff_density_min -0.157
_refine_ls_extinction_method none
_refine_ls_goodness_of_fit_obs 1.125
_refine_ls_hydrogen_treatment 'not refined'
_refine_ls_number_parameters 334
_refine_ls_number_reflns 2828
_refine_ls_R_factor_obs .0553
_refine_ls_shift/esd_max -0.007
_refine_ls_structure_factor_coef Fsqd
_refine_ls_weighting_details 'w = 1/[\s^2^(Fo^2^)+(0.0724P)^2^+0.7823P] where P=(Fo^2^+2Fc^2^)/3'
_refine_ls_weighting_scheme calc
_refine_ls_wR_factor_obs .1289
_reflns_number_observed 1821
_reflns_number_total 2828
_reflns_observed_criterion >2sigma(I)
_cod_data_source_file sx1035.cif
_cod_data_source_block 2
_cod_depositor_comments
;
 Updating space group information and adding the symmetry operation list.

 Antanas Vaitkus,
 2018-06-18

The following automatic conversions were performed:

'_refine_ls_weighting_scheme' value 'calc w =
1/[\s^2^(Fo^2^)+(0.0724P)^2^+0.7823P] where P=(Fo^2^+2Fc^2^)/3' was
changed to 'calc'. New tag '_refine_ls_weighting_details' was
created. The value of the new tag was set to 'w =
1/[\s^2^(Fo^2^)+(0.0724P)^2^+0.7823P] where P=(Fo^2^+2Fc^2^)/3'.

Automatic conversion script
Id: cif_fix_values 3143 2015-03-26 13:38:13Z robertas 
;
_cod_database_code 2006735

loop_
_space_group_symop_id
_space_group_symop_operation_xyz
1 x,y,z
2 -x+1/2,-y,z+1/2
3 x+1/2,-y+1/2,-z
4 -x,y+1/2,-z+1/2

loop_
_atom_site_aniso_label
_atom_site_aniso_U_11
_atom_site_aniso_U_22
_atom_site_aniso_U_33
_atom_site_aniso_U_12
_atom_site_aniso_U_13
_atom_site_aniso_U_23
C1 .050(3) .051(3) .048(3) -.014(3) -.006(3) -.007(3)
C2 .049(3) .055(3) .045(3) -.002(3) -.005(3) .001(3)
C3 .042(3) .046(3) .047(3) -.003(3) .001(2) .008(3)
C4 .044(3) .055(4) .078(4) .004(3) .008(3) .023(3)
C5 .059(4) .060(4) .101(5) .017(3) .012(4) .024(4)
C6 .070(4) .040(3) .090(4) .006(3) .011(4) .004(3)
C7 .053(3) .042(3) .054(3) -.001(3) .012(3) .004(3)
C8 .040(3) .039(3) .048(3) -.003(2) .003(2) .008(2)
C9 .039(3) .041(3) .048(3) -.007(2) .001(2) .000(2)
C10 .039(3) .039(3) .045(3) .003(2) .001(2) -.001(2)
C11 .045(3) .039(3) .042(3) -.005(2) -.004(2) .004(2)
C12 .053(3) .043(3) .037(3) -.002(3) .006(3) .009(2)
C13 .050(3) .050(3) .061(3) .003(3) .012(3) .010(3)
C14 .049(3) .078(4) .064(4) -.015(3) -.002(3) .005(3)
C15 .051(3) .038(3) .050(3) -.006(2) .000(3) -.006(2)
C16 .079(4) .040(3) .066(4) -.007(3) -.005(4) -.003(3)
C17 .065(4) .044(3) .065(3) -.003(3) .002(3) -.015(3)
C18 .067(4) .062(4) .056(3) -.010(3) .015(3) -.011(3)
C19 .047(3) .068(4) .051(3) -.007(3) .004(3) .009(3)
C20 .055(3) .082(4) .093(5) .005(3) -.007(4) .040(4)
C21 .082(4) .049(3) .056(3) -.012(4) -.008(4) -.008(3)
C22 .085(5) .078(4) .078(4) -.020(4) -.017(4) .007(4)
C23 .046(3) .064(4) .101(5) .008(3) .026(4) .018(4)
C24 .056(4) .102(6) .197(9) .006(4) .034(5) .019(7)
C25 .066(4) .066(4) .069(4) -.002(3) -.011(4) .016(4)
C26 .070(4) .117(6) .124(6) .031(5) -.012(5) .044(6)
C27 .064(4) .067(4) .073(4) -.008(4) .023(4) -.014(4)
C28 .090(5) .121(6) .106(6) .004(5) .029(5) -.035(5)
O1 .095(3) .071(3) .119(4) .013(3) .054(3) .003(3)
O2 .063(2) .040(2) .059(2) -.010(2) .002(2) .001(2)
O3 .121(4) .077(3) .053(2) -.031(3) -.009(3) .005(2)
O4 .035(2) .048(2) .069(2) -.004(2) .005(2) .002(2)
O5 .090(4) .094(4) .107(4) .002(3) .042(3) -.032(3)
O6 .046(2) .056(2) .063(2) .007(2) -.002(2) .009(2)
O7 .103(4) .114(4) .068(3) .026(4) -.020(3) .014(3)
O8 .065(3) .059(2) .082(3) .005(2) .028(2) .013(2)
O9 .144(5) .086(3) .109(4) -.004(4) .063(4) .017(3)

loop_
_atom_site_label
_atom_site_fract_x
_atom_site_fract_y
_atom_site_fract_z
_atom_site_U_iso_or_equiv
_atom_site_thermal_displace_type
_atom_site_calc_flag
_atom_site_refinement_flags
_atom_site_occupancy
_atom_site_disorder_group
_atom_site_type_symbol
C1 .6748(5) .3287(4) .5631(3) .0494(13) Uani d . 1 . C
C2 .6962(5) .4150(4) .5145(3) .0494(13) Uani d . 1 . C
C3 .7163(4) .5106(3) .5497(3) .0447(13) Uani d . 1 . C
C4 .6302(5) .5870(4) .5208(3) .059(2) Uani d . 1 . C
C5 .6280(6) .6719(4) .5673(4) .073(2) Uani d . 1 . C
C6 .7575(6) .7107(4) .5780(4) .067(2) Uani d . 1 . C
C7 .8516(5) .6358(3) .6011(3) .0497(13) Uani d . 1 . C
C8 .8546(4) .5511(3) .5502(3) .0423(12) Uani d . 1 . C
C9 .9524(4) .4758(3) .5723(3) .0426(12) Uani d . 1 . C
C10 .9457(4) .4269(3) .6452(3) .0409(11) Uani d . 1 . C
C11 .8268(4) .3735(3) .6544(3) .0417(12) Uani d . 1 . C
C12 .7392(5) .4032(3) .7008(3) .0441(12) Uani d . 1 . C
C13 .6087(5) .3633(4) .6948(3) .0538(14) Uani d . 1 . C
C14 .5688(5) .3446(5) .6168(3) .064(2) Uani d . 1 . C
C15 .7924(5) .2937(3) .6022(3) .0462(13) Uani d . 1 . C
C16 .7662(6) .2033(3) .6451(3) .062(2) Uani d . 1 . C
C17 .8886(5) .2605(4) .5463(3) .0583(15) Uani d . 1 . C
C18 .7587(6) .4747(4) .7594(3) .062(2) Uani d . 1 . C
C19 .8912(5) .5814(4) .4731(3) .0555(14) Uani d . 1 . C
C20 .5672(6) .5839(5) .4594(4) .077(2) Uani d . 1 . C
C21 1.0424(6) .6758(4) .6634(3) .062(2) Uani d . 1 . C
C22 1.1632(6) .7250(5) .6545(4) .080(2) Uani d . 1 . C
C23 1.1582(5) .4786(5) .5240(4) .070(2) Uani d . 1 . C
C24 1.2844(6) .5227(5) .5343(6) .118(3) Uani d . 1 . C
C25 1.1014(6) .3366(4) .7067(4) .067(2) Uani d . 1 . C
C26 1.1998(7) .2663(6) .6954(4) .104(3) Uani d . 1 . C
C27 .4541(6) .4092(5) .7800(4) .068(2) Uani d . 1 . C
C28 .3666(7) .4842(6) .8011(4) .106(3) Uani d . 1 . C
O1 .5720(4) .6466(3) .6349(3) .095(2) Uani d . 1 . O
O2 .9714(3) .6831(2) .6031(2) .0538(10) Uani d . 1 . O
O3 1.0107(5) .6338(3) .7160(2) .0836(14) Uani d . 1 . O
O4 1.0761(3) .5176(2) .5703(2) .0508(9) Uani d . 1 . O
O5 1.1328(5) .4193(4) .4820(3) .097(2) Uani d . 1 . O
O6 1.0515(3) .3634(3) .6438(2) .0549(9) Uani d . 1 . O
O7 1.0646(5) .3637(4) .7631(3) .095(2) Uani d . 1 . O
O8 .5209(4) .4315(3) .7242(2) .0687(12) Uani d . 1 . O
O9 .4643(6) .3362(4) .8104(3) .113(2) Uani d . 1 . O
H1 .5553 .6955 .6588 .080 Uiso d R 1 . H
H1A .6488 .2791 .5319 .080 Uiso d R 1 . H
H2A .6258 .4201 .4828 .080 Uiso d R 1 . H
H2B .7678 .4024 .4851 .080 Uiso d R 1 . H
H3A .6935 .5028 .5993 .080 Uiso d R 1 . H
H5A .5767 .7187 .5453 .080 Uiso d R 1 . H
H6A .7552 .7579 .6145 .080 Uiso d R 1 . H
H6B .7866 .7388 .5343 .080 Uiso d R 1 . H
H7A .8312 .6144 .6486 .080 Uiso d R 1 . H
H9A .9503 .4277 .5364 .080 Uiso d R 1 . H
H10A .9547 .4717 .6831 .080 Uiso d R 1 . H
H13A .6041 .3071 .7226 .080 Uiso d R 1 . H
H14A .5159 .2906 .6167 .080 Uiso d R 1 . H
H14B .5195 .3965 .6007 .080 Uiso d R 1 . H
H16A .7069 .2169 .6824 .080 Uiso d R 1 . H
H16B .7330 .1561 .6139 .080 Uiso d R 1 . H
H16C .8423 .1814 .6664 .080 Uiso d R 1 . H
H17A .9627 .2385 .5697 .080 Uiso d R 1 . H
H17B .8533 .2111 .5180 .080 Uiso d R 1 . H
H17C .9091 .3120 .5156 .080 Uiso d R 1 . H
H18A .8434 .4963 .7579 .080 Uiso d R 1 . H
H18B .7032 .5262 .7513 .080 Uiso d R 1 . H
H18C .7418 .4478 .8056 .080 Uiso d R 1 . H
H19A .9748 .6053 .4725 .080 Uiso d R 1 . H
H19B .8855 .5291 .4411 .080 Uiso d R 1 . H
H19C .8345 .6291 .4577 .080 Uiso d R 1 . H
H20A .5714 .5290 .4300 .080 Uiso d R 1 . H
H20B .5169 .6358 .4446 .080 Uiso d R 1 . H
H22A 1.2108 .7183 .6979 .080 Uiso d R 1 . H
H22B 1.2082 .6978 .6151 .080 Uiso d R 1 . H
H22C 1.1492 .7899 .6450 .080 Uiso d R 1 . H
H24A 1.3417 .4942 .5013 .080 Uiso d R 1 . H
H24B 1.2782 .5881 .5240 .080 Uiso d R 1 . H
H24C 1.3138 .5143 .5826 .080 Uiso d R 1 . H
H26A 1.2345 .2478 .7408 .080 Uiso d R 1 . H
H26B 1.1639 .2130 .6721 .080 Uiso d R 1 . H
H26C 1.2645 .2918 .6656 .080 Uiso d R 1 . H
H28A .3192 .4648 .8422 .080 Uiso d R 1 . H
H28B .4116 .5401 .8124 .080 Uiso d R 1 . H
H28C .3112 .4959 .7615 .080 Uiso d R 1 . H

loop_
_geom_angle_atom_site_label_1
_geom_angle_atom_site_label_2
_geom_angle_atom_site_label_3
_geom_angle
C14 C1 C15 110.5(4)
C14 C1 C2 111.7(5)
C15 C1 C2 114.5(4)
C3 C2 C1 119.0(4)
C4 C3 C2 113.9(4)
C4 C3 C8 107.6(4)
C2 C3 C8 117.3(4)
C20 C4 C5 121.1(6)
C20 C4 C3 125.8(6)
C5 C4 C3 113.0(5)
O1 C5 C4 107.8(5)
O1 C5 C6 111.2(6)
C4 C5 C6 111.2(5)
C5 C6 C7 112.6(4)
O2 C7 C6 105.1(4)
O2 C7 C8 111.5(4)
C6 C7 C8 113.3(4)
C7 C8 C19 110.6(4)
C7 C8 C9 113.6(4)
C19 C8 C9 105.5(4)
C7 C8 C3 105.7(4)
C19 C8 C3 109.5(4)
C9 C8 C3 112.0(4)
O4 C9 C10 104.7(4)
O4 C9 C8 108.7(4)
C10 C9 C8 121.3(4)
O6 C10 C11 110.2(3)
O6 C10 C9 103.6(4)
C11 C10 C9 112.1(4)
C12 C11 C10 120.4(4)
C12 C11 C15 118.1(4)
C10 C11 C15 120.6(4)
C11 C12 C13 118.6(5)
C11 C12 C18 125.5(5)
C13 C12 C18 115.9(5)
O8 C13 C12 108.2(4)
O8 C13 C14 106.9(5)
C12 C13 C14 113.1(4)
C1 C14 C13 115.8(5)
C17 C15 C1 109.3(4)
C17 C15 C16 102.2(4)
C1 C15 C16 111.6(4)
C17 C15 C11 119.6(4)
C1 C15 C11 104.4(4)
C16 C15 C11 109.9(4)
O3 C21 O2 123.6(6)
O3 C21 C22 125.4(6)
O2 C21 C22 111.1(5)
O5 C23 O4 124.5(6)
O5 C23 C24 126.2(7)
O4 C23 C24 109.3(7)
O7 C25 O6 123.0(6)
O7 C25 C26 126.0(6)
O6 C25 C26 110.9(6)
O9 C27 O8 122.9(6)
O9 C27 C28 124.8(7)
O8 C27 C28 112.3(6)
C21 O2 C7 118.7(4)
C23 O4 C9 116.0(4)
C25 O6 C10 118.3(5)
C27 O8 C13 119.1(5)

loop_
_geom_bond_atom_site_label_1
_geom_bond_atom_site_label_2
_geom_bond_site_symmetry_2
_geom_bond_distance
_geom_bond_publ_flag
C1 C14 . 1.529(7) ?
C1 C15 . 1.540(7) ?
C1 C2 . 1.552(7) ?
C2 C3 . 1.536(7) ?
C3 C4 . 1.530(7) ?
C3 C8 . 1.593(7) ?
C4 C20 . 1.328(8) ?
C4 C5 . 1.494(9) ?
C5 O1 . 1.439(7) ?
C5 C6 . 1.509(8) ?
C6 C7 . 1.535(7) ?
C7 O2 . 1.454(6) ?
C7 C8 . 1.541(7) ?
C8 C19 . 1.550(7) ?
C8 C9 . 1.560(7) ?
C9 O4 . 1.456(6) ?
C9 C10 . 1.528(7) ?
C10 O6 . 1.455(6) ?
C10 C11 . 1.497(7) ?
C11 C12 . 1.344(7) ?
C11 C15 . 1.547(7) ?
C12 C13 . 1.516(7) ?
C12 C18 . 1.511(7) ?
C13 O8 . 1.465(6) ?
C13 C14 . 1.536(7) ?
C15 C17 . 1.540(7) ?
C15 C16 . 1.549(7) ?
C21 O3 . 1.198(6) ?
C21 O2 . 1.359(7) ?
C21 C22 . 1.484(9) ?
C23 O5 . 1.188(8) ?
C23 O4 . 1.353(7) ?
C23 C24 . 1.506(9) ?
C25 O7 . 1.186(7) ?
C25 O6 . 1.344(7) ?
C25 C26 . 1.476(9) ?
C27 O9 . 1.194(8) ?
C27 O8 . 1.301(7) ?
C27 C28 . 1.481(9) ?

loop_
_geom_torsion_atom_site_label_1
_geom_torsion_atom_site_label_2
_geom_torsion_atom_site_label_3
_geom_torsion_atom_site_label_4
_geom_torsion
C15 C1 C2 C3 -74
C14 C1 C2 C3 53
C1 C2 C3 C8 105
C1 C2 C3 C4 -128
C8 C3 C4 C5 -63
C2 C3 C4 C5 -195
C3 C4 C5 C6 57
C4 C5 C6 C7 -50
C5 C6 C7 C8 53
C6 C7 C8 C3 -57
C6 C7 C8 C9 179
C7 C8 C3 C4 61
C9 C8 C3 C2 -44
C9 C8 C3 C4 185
C7 C8 C3 C2 -169
C3 C8 C9 C10 -60
C7 C8 C9 C10 60
C8 C9 C10 C11 61
C9 C10 C11 C15 60
C9 C10 C11 C12 -109
C15 C11 C12 C13 -5
C10 C11 C12 C13 164
C11 C12 C13 C14 -37
C12 C13 C14 C1 25
C13 C14 C1 C15 24
C13 C14 C1 C2 -104
C14 C1 C15 C11 -61
C2 C1 C15 C11 65
C1 C15 C11 C12 54
